data_1518590
loop_
_publ_author_name
'Seki, Tomohiro'
'Ozaki, Taichi'
'Okura, Takuma'
'Asakura, Kiyotaka'
'Sakon, Aya'
'Uekusa, Hidehiro'
'Ito, Hajime'

_publ_section_title
;
 Interconvertible multiple photoluminescence color of a gold(i) isocyanide
 complex in the solid state: solvent-induced blue-shifted and
 mechano-responsive red-shifted photoluminescence
;
_journal_issue 4
_journal_name_full 'Chem. Sci.'
_journal_page_first 2187
_journal_paper_doi 10.1039/C4SC03960B
_journal_volume 6
_journal_year 2015
_chemical_formula_moiety 'C18 H4 Au2 F8 N4, C3 H6 O, C3 H6 O'
_chemical_formula_sum 'C24 H16 Au2 F8 N4 O2'
_chemical_formula_weight 938.34
_chemical_name_common Au_B
_space_group_crystal_system triclinic
_space_group_IT_number 2
_space_group_name_Hall '-P 1'
_space_group_name_H-M_alt 'P -1'
_symmetry_cell_setting triclinic
_symmetry_Int_Tables_number 2
_symmetry_space_group_name_Hall '-P 1'
_symmetry_space_group_name_H-M 'P -1'
_atom_sites_solution_hydrogens geom
_audit_creation_method SHELXL-2014
_audit_update_record
;
2014-11-25 deposited with the CCDC.
2015-01-21 downloaded from the CCDC.
;
_cell_angle_alpha 109.292(3)
_cell_angle_beta 91.673(3)
_cell_angle_gamma 91.322(2)
_cell_formula_units_Z 1
_cell_length_a 3.5452(4)
_cell_length_b 14.0087(15)
_cell_length_c 14.2490(15)
_cell_measurement_reflns_used 6546
_cell_measurement_temperature 173(2)
_cell_measurement_theta_max 27.464
_cell_measurement_theta_min 3.032
_cell_volume 667.23(13)
_computing_cell_refinement RAPID-AUTO
_computing_data_collection RAPID-AUTO
_computing_data_reduction RAPID-AUTO
_computing_structure_refinement 'SHELXL-2014 (Sheldrick, 2014)'
_computing_structure_solution 'SHELXS-97 (Sheldrick, 1990)'
_diffrn_ambient_pressure 101.3
_diffrn_ambient_temperature 173(2)
_diffrn_detector_area_resol_mean 10.0
_diffrn_measured_fraction_theta_full 0.998
_diffrn_measured_fraction_theta_max 0.991
_diffrn_measurement_device_type 'RIGAKU R-AXIS RAPID'
_diffrn_measurement_method \w-scan
_diffrn_radiation_probe x-ray
_diffrn_radiation_type MoK\a
_diffrn_radiation_wavelength 0.71073
_diffrn_reflns_av_R_equivalents 0.0514
_diffrn_reflns_av_unetI/netI 0.0679
_diffrn_reflns_Laue_measured_fraction_full 0.998
_diffrn_reflns_Laue_measured_fraction_max 0.991
_diffrn_reflns_limit_h_max 4
_diffrn_reflns_limit_h_min -4
_diffrn_reflns_limit_k_max 17
_diffrn_reflns_limit_k_min -18
_diffrn_reflns_limit_l_max 18
_diffrn_reflns_limit_l_min -18
_diffrn_reflns_number 6546
_diffrn_reflns_point_group_measured_fraction_full 0.998
_diffrn_reflns_point_group_measured_fraction_max 0.991
_diffrn_reflns_theta_full 25.242
_diffrn_reflns_theta_max 27.464
_diffrn_reflns_theta_min 3.032
_diffrn_source 'rotating anode x-ray'
_diffrn_source_type RIGAKU
_exptl_absorpt_coefficient_mu 11.067
_exptl_absorpt_correction_T_max 0.897
_exptl_absorpt_correction_T_min 0.356
_exptl_absorpt_correction_type multi-scan
_exptl_absorpt_process_details 'abscor T.Higashi RIGAKU'
_exptl_crystal_colour colorless
_exptl_crystal_density_diffrn 2.335
_exptl_crystal_description needle
_exptl_crystal_F_000 434
_exptl_crystal_preparation Luminescent
_exptl_crystal_size_max 0.060
_exptl_crystal_size_mid 0.030
_exptl_crystal_size_min 0.010
_refine_diff_density_max 2.596
_refine_diff_density_min -2.354
_refine_diff_density_rms 0.253
_refine_ls_extinction_method none
_refine_ls_goodness_of_fit_ref 1.152
_refine_ls_hydrogen_treatment constr
_refine_ls_matrix_type full
_refine_ls_number_parameters 217
_refine_ls_number_reflns 3042
_refine_ls_number_restraints 0
_refine_ls_restrained_S_all 1.152
_refine_ls_R_factor_all 0.0590
_refine_ls_R_factor_gt 0.0473
_refine_ls_shift/su_max 0.000
_refine_ls_shift/su_mean 0.000
_refine_ls_structure_factor_coef Fsqd
_refine_ls_weighting_details 'w=1/[\s^2^(Fo^2^)+(0.0137P)^2^+6.4019P] where P=(Fo^2^+2Fc^2^)/3'
_refine_ls_weighting_scheme calc
_refine_ls_wR_factor_gt 0.1055
_refine_ls_wR_factor_ref 0.1165
_reflns_Friedel_coverage 0.000
_reflns_number_gt 2573
_reflns_number_total 3042
_reflns_threshold_expression 'I > 2\s(I)'
_cod_data_source_file c4sc03960b2.cif
_cod_data_source_block shelx
_cod_depositor_comments 'Adding full bibliography for 1518590--1518592.cif.'
_cod_database_code 1518590
_shelx_space_group_comment
;
The symmetry employed for this shelxl refinement is uniquely defined
by the following loop, which should always be used as a source of
symmetry information in preference to the above space-group names.
They are only intended as comments.
;
_shelx_estimated_absorpt_t_min 0.556
_shelx_estimated_absorpt_t_max 0.897
_shelxl_version_number 2014-1

loop_
_space_group_symop_operation_xyz
'x, y, z'
'-x, -y, -z'

loop_
_atom_site_label
_atom_site_type_symbol
_atom_site_fract_x
_atom_site_fract_y
_atom_site_fract_z
_atom_site_U_iso_or_equiv
_atom_site_adp_type
_atom_site_occupancy
_atom_site_site_symmetry_order
_atom_site_calc_flag
_atom_site_refinement_flags_posn
_atom_site_refinement_flags_adp
_atom_site_refinement_flags_occupancy
_atom_site_disorder_assembly
_atom_site_disorder_group
C1 C 0.014(3) 0.3095(8) 0.6190(8) 0.043(2) Uani 1 1 d . . . . .
F2 F -0.051(2) 0.3692(5) 0.5650(5) 0.0604(17) Uani 1 1 d . . . . .
C3 C -0.038(3) 0.3473(9) 0.7202(9) 0.053(3) Uani 1 1 d . . . . .
F4 F -0.161(2) 0.4414(6) 0.7603(6) 0.077(2) Uani 1 1 d . . . . .
N5 N 0.009(3) 0.2955(9) 0.7806(7) 0.056(2) Uani 1 1 d . . . . .
C6 C 0.126(3) 0.2037(10) 0.7415(8) 0.049(3) Uani 1 1 d . . . . .
F7 F 0.175(2) 0.1489(7) 0.8025(5) 0.074(2) Uani 1 1 d . . . . .
C8 C 0.186(3) 0.1579(7) 0.6402(8) 0.039(2) Uani 1 1 d . . . . .
F9 F 0.3030(18) 0.0633(5) 0.6086(5) 0.0524(15) Uani 1 1 d . . . . .
C10 C 0.136(3) 0.2124(7) 0.5756(7) 0.038(2) Uani 1 1 d . . . . .
Au11 Au 0.21713(11) 0.15073(3) 0.42706(3) 0.03984(15) Uani 1 1 d . . . . .
C12 C 0.297(3) 0.0935(8) 0.2829(8) 0.043(2) Uani 1 1 d . . . . .
N13 N 0.355(2) 0.0619(7) 0.1997(6) 0.0401(18) Uani 1 1 d . . . . .
C14 C 0.425(2) 0.0293(7) 0.0977(7) 0.0336(19) Uani 1 1 d . . . . .
C15 C 0.362(3) -0.0717(8) 0.0407(7) 0.037(2) Uani 1 1 d . . . . .
H15 H 0.2715 -0.1191 0.0701 0.044 Uiso 1 1 calc R U . . .
C16 C 0.433(3) -0.1019(8) -0.0591(7) 0.039(2) Uani 1 1 d . . . . .
H16 H 0.3869 -0.1701 -0.1006 0.047 Uiso 1 1 calc R U . . .
C21 C 0.288(9) 0.620(2) 0.659(2) 0.065(7) Uani 0.5 1 d . . P A -1
H21A H 0.5033 0.6519 0.7044 0.098 Uiso 0.5 1 calc R U P A -1
H21B H 0.3031 0.6373 0.5982 0.098 Uiso 0.5 1 calc R U P A -1
H21C H 0.2950 0.5463 0.6427 0.098 Uiso 0.5 1 calc R U P A -1
C22 C -0.066(6) 0.6562(16) 0.7080(16) 0.045(5) Uani 0.5 1 d . . P A -1
C23 C -0.446(10) 0.615(2) 0.649(2) 0.076(9) Uani 0.5 1 d . . P A -1
H23A H -0.6574 0.6450 0.6898 0.115 Uiso 0.5 1 calc R U P A -1
H23B H -0.4633 0.5410 0.6318 0.115 Uiso 0.5 1 calc R U P A -1
H23C H -0.4550 0.6323 0.5877 0.115 Uiso 0.5 1 calc R U P A -1
O24 O -0.076(6) 0.7192(14) 0.7894(16) 0.078(6) Uani 0.5 1 d . . P A -1
C31 C 0.244(12) 0.599(3) 0.958(2) 0.095(12) Uani 0.5 1 d . . P B -2
H31A H 0.4673 0.6236 0.9324 0.143 Uiso 0.5 1 calc R U P B -2
H31B H 0.2203 0.5251 0.9283 0.143 Uiso 0.5 1 calc R U P B -2
H31C H 0.2700 0.6181 1.0302 0.143 Uiso 0.5 1 calc R U P B -2
C32 C -0.111(7) 0.6463(18) 0.9291(19) 0.057(6) Uani 0.5 1 d . . P B -2
C33 C -0.480(9) 0.618(2) 0.960(2) 0.066(7) Uani 0.5 1 d . . P B -2
H33A H -0.6806 0.6529 0.9373 0.098 Uiso 0.5 1 calc R U P B -2
H33B H -0.4779 0.6366 1.0324 0.098 Uiso 0.5 1 calc R U P B -2
H33C H -0.5253 0.5443 0.9299 0.098 Uiso 0.5 1 calc R U P B -2
O34 O -0.067(5) 0.7024(15) 0.882(2) 0.080(6) Uani 0.5 1 d . . P B -2

loop_
_atom_site_aniso_label
_atom_site_aniso_U_11
_atom_site_aniso_U_22
_atom_site_aniso_U_33
_atom_site_aniso_U_23
_atom_site_aniso_U_13
_atom_site_aniso_U_12
C1 0.048(6) 0.044(5) 0.035(5) 0.008(4) -0.004(4) -0.003(5)
F2 0.075(5) 0.044(3) 0.061(4) 0.015(3) -0.006(3) 0.012(3)
C3 0.041(5) 0.044(6) 0.057(7) -0.008(5) 0.007(5) 0.001(5)
F4 0.070(5) 0.059(4) 0.071(5) -0.022(4) 0.011(4) 0.011(4)
N5 0.052(5) 0.074(7) 0.033(5) 0.004(5) 0.005(4) -0.001(5)
C6 0.045(6) 0.067(7) 0.038(6) 0.020(5) 0.006(5) -0.001(5)
F7 0.078(5) 0.107(6) 0.048(4) 0.041(4) 0.010(4) 0.004(5)
C8 0.036(5) 0.034(5) 0.045(5) 0.013(4) 0.005(4) -0.001(4)
F9 0.055(4) 0.046(3) 0.059(4) 0.022(3) 0.005(3) 0.002(3)
C10 0.030(4) 0.040(5) 0.036(5) 0.003(4) 0.000(4) -0.001(4)
Au11 0.0466(2) 0.0398(2) 0.0286(2) 0.00537(15) 0.00324(15) -0.00068(16)
C12 0.037(5) 0.051(6) 0.037(5) 0.012(5) -0.009(4) -0.007(4)
N13 0.037(4) 0.053(5) 0.029(4) 0.011(4) 0.002(3) -0.001(4)
C14 0.021(4) 0.051(5) 0.030(4) 0.015(4) 0.003(3) 0.006(4)
C15 0.035(5) 0.044(5) 0.035(5) 0.018(4) 0.005(4) 0.000(4)
C16 0.034(5) 0.042(5) 0.037(5) 0.007(4) 0.000(4) -0.004(4)
C21 0.09(2) 0.062(16) 0.048(14) 0.018(12) 0.006(15) 0.001(16)
C22 0.049(12) 0.048(12) 0.042(11) 0.021(10) -0.007(9) 0.004(9)
C23 0.08(2) 0.063(17) 0.059(17) -0.013(13) -0.009(17) 0.012(17)
O24 0.090(14) 0.054(10) 0.069(13) -0.009(10) -0.011(11) 0.016(10)
C31 0.12(3) 0.10(3) 0.046(16) -0.005(16) -0.015(19) 0.03(3)
C32 0.059(14) 0.042(12) 0.055(14) -0.005(11) 0.001(11) 0.008(11)
C33 0.066(17) 0.063(16) 0.068(18) 0.023(14) -0.006(15) -0.015(15)
O34 0.056(11) 0.065(12) 0.13(2) 0.052(13) 0.008(12) 0.000(9)

loop_
_atom_type_symbol
_atom_type_description
_atom_type_scat_dispersion_real
_atom_type_scat_dispersion_imag
_atom_type_scat_source
C C 0.0033 0.0016 'International Tables Vol C Tables 4.2.6.8 and 6.1.1.4'
H H 0.0000 0.0000 'International Tables Vol C Tables 4.2.6.8 and 6.1.1.4'
N N 0.0061 0.0033 'International Tables Vol C Tables 4.2.6.8 and 6.1.1.4'
O O 0.0106 0.0060 'International Tables Vol C Tables 4.2.6.8 and 6.1.1.4'
F F 0.0171 0.0103 'International Tables Vol C Tables 4.2.6.8 and 6.1.1.4'
Au Au -2.0133 8.8022 'International Tables Vol C Tables 4.2.6.8 and 6.1.1.4'

loop_
_geom_angle_atom_site_label_1
_geom_angle_atom_site_label_2
_geom_angle_atom_site_label_3
_geom_angle
_geom_angle_site_symmetry_1
_geom_angle_site_symmetry_3
F2 C1 C10 121.1(9) . .
F2 C1 C3 118.5(10) . .
C10 C1 C3 120.5(10) . .
N5 C3 F4 116.4(11) . .
N5 C3 C1 124.3(10) . .
F4 C3 C1 119.3(12) . .
C6 N5 C3 116.4(10) . .
N5 C6 F7 117.4(10) . .
N5 C6 C8 124.1(10) . .
F7 C6 C8 118.5(10) . .
F9 C8 C10 121.5(9) . .
F9 C8 C6 118.7(9) . .
C10 C8 C6 119.7(9) . .
C1 C10 C8 115.0(9) . .
C1 C10 Au11 123.0(8) . .
C8 C10 Au11 122.0(7) . .
C12 Au11 C10 178.9(4) . .
N13 C12 Au11 177.6(9) . .
C12 N13 C14 176.4(11) . .
C15 C14 C16 123.1(8) . 2_655
C15 C14 N13 119.9(9) . .
C16 C14 N13 117.0(9) 2_655 .
C16 C15 C14 118.9(9) . .
C16 C15 H15 120.6 . .
C14 C15 H15 120.6 . .
C15 C16 C14 118.0(9) . 2_655
C15 C16 H16 121.0 . .
C14 C16 H16 121.0 2_655 .
C22 C21 H21A 109.5 . .
C22 C21 H21B 109.5 . .
H21A C21 H21B 109.5 . .
C22 C21 H21C 109.5 . .
H21A C21 H21C 109.5 . .
H21B C21 H21C 109.5 . .
O24 C22 C21 123(2) . .
O24 C22 C23 119(2) . .
C21 C22 C23 118(2) . .
C22 C23 H23A 109.5 . .
C22 C23 H23B 109.5 . .
H23A C23 H23B 109.5 . .
C22 C23 H23C 109.5 . .
H23A C23 H23C 109.5 . .
H23B C23 H23C 109.5 . .
C32 C31 H31A 109.5 . .
C32 C31 H31B 109.5 . .
H31A C31 H31B 109.5 . .
C32 C31 H31C 109.5 . .
H31A C31 H31C 109.5 . .
H31B C31 H31C 109.5 . .
O34 C32 C33 125(3) . .
O34 C32 C31 117(3) . .
C33 C32 C31 118(3) . .
C32 C33 H33A 109.5 . .
C32 C33 H33B 109.5 . .
H33A C33 H33B 109.5 . .
C32 C33 H33C 109.5 . .
H33A C33 H33C 109.5 . .
H33B C33 H33C 109.5 . .

loop_
_geom_bond_atom_site_label_1
_geom_bond_atom_site_label_2
_geom_bond_distance
_geom_bond_site_symmetry_2
C1 F2 1.330(12) .
C1 C10 1.380(14) .
C1 C3 1.382(16) .
C3 N5 1.306(17) .
C3 F4 1.342(12) .
N5 C6 1.305(16) .
C6 F7 1.347(13) .
C6 C8 1.397(15) .
C8 F9 1.331(11) .
C8 C10 1.387(14) .
C10 Au11 2.037(10) .
Au11 C12 1.974(11) .
C12 N13 1.146(13) .
N13 C14 1.404(12) .
C14 C15 1.388(14) .
C14 C16 1.397(14) 2_655
C15 C16 1.377(13) .
C15 H15 0.9500 .
C16 C14 1.397(14) 2_655
C16 H16 0.9500 .
C21 C22 1.47(4) .
C21 H21A 0.9800 .
C21 H21B 0.9800 .
C21 H21C 0.9800 .
C22 O24 1.21(3) .
C22 C23 1.56(4) .
C23 H23A 0.9800 .
C23 H23B 0.9800 .
C23 H23C 0.9800 .
C31 C32 1.54(4) .
C31 H31A 0.9800 .
C31 H31B 0.9800 .
C31 H31C 0.9800 .
C32 O34 1.20(3) .
C32 C33 1.48(4) .
C33 H33A 0.9800 .
C33 H33B 0.9800 .
C33 H33C 0.9800 .

loop_
_geom_torsion_atom_site_label_1
_geom_torsion_atom_site_label_2
_geom_torsion_atom_site_label_3
_geom_torsion_atom_site_label_4
_geom_torsion
_geom_torsion_site_symmetry_1
_geom_torsion_site_symmetry_4
F2 C1 C3 N5 178.4(11) . .
C10 C1 C3 N5 -2.3(18) . .
F2 C1 C3 F4 1.7(16) . .
C10 C1 C3 F4 -179.1(10) . .
F4 C3 N5 C6 179.5(10) . .
C1 C3 N5 C6 2.7(18) . .
C3 N5 C6 F7 -179.9(10) . .
C3 N5 C6 C8 -2.9(17) . .
N5 C6 C8 F9 -179.5(10) . .
F7 C6 C8 F9 -2.5(15) . .
N5 C6 C8 C10 2.8(17) . .
F7 C6 C8 C10 179.8(9) . .
F2 C1 C10 C8 -178.8(9) . .
C3 C1 C10 C8 2.0(15) . .
F2 C1 C10 Au11 -1.1(14) . .
C3 C1 C10 Au11 179.7(8) . .
F9 C8 C10 C1 -179.8(9) . .
C6 C8 C10 C1 -2.2(14) . .
F9 C8 C10 Au11 2.4(13) . .
C6 C8 C10 Au11 -179.9(8) . .
C16 C14 C15 C16 -1.7(15) 2_655 .
N13 C14 C15 C16 -179.9(8) . .
C14 C15 C16 C14 1.6(14) . 2_655
